data_4134427
loop_
_publ_author_name
'Syntrivanis, Leonidas-Dimitrios'
'N\'emethov\'a, Ivana'
'Schmid, Dario'
'Levi, Shani'
'Prescimone, Alessandro'
'Bissegger, Fabian'
'Major, Dan T.'
'Tiefenbacher, Konrad'

_publ_section_title
;
 Four-Step Access to the Sesquiterpene Natural Product
 Presilphiperfolan-1\b-ol and Unnatural Derivatives via Supramolecular
 Catalysis.
;
_journal_issue 12
_journal_name_full 'Journal of the American Chemical Society'
_journal_page_first 5894
_journal_page_last 5900
_journal_paper_doi 10.1021/jacs.0c01464
_journal_volume 142
_journal_year 2020
_chemical_absolute_configuration ad
_chemical_formula_moiety 'C15 H26 O'
_chemical_formula_sum 'C15 H26 O'
_chemical_formula_weight 222.36
_space_group_crystal_system tetragonal
_space_group_IT_number 96
_space_group_name_Hall 'P 4nw 2abw'
_space_group_name_H-M_alt 'P 43 21 2'
_atom_sites_solution_hydrogens mixed
_atom_sites_solution_primary dual
_audit_creation_date 2019-06-17
_audit_creation_method
;
Olex2 1.2
(compiled May 18 2018 14:05:52 for OlexSys, GUI svn.r5506)
;
_cell_angle_alpha 90
_cell_angle_beta 90
_cell_angle_gamma 90
_cell_formula_units_Z 16
_cell_length_a 16.2888(11)
_cell_length_b 16.2888(11)
_cell_length_c 20.5020(15)
_cell_measurement_reflns_used 9093
_cell_measurement_temperature 130
_cell_measurement_theta_max 70.043
_cell_measurement_theta_min 3.466
_cell_volume 5439.7(7)
_computing_cell_refinement 'SAINT v8.34A (Bruker, 2013)'
_computing_data_collection 'Apex2 (Bruker AXS, 2006)'
_computing_data_reduction 'SAINT v8.34A (Bruker, 2013)'
_computing_molecular_graphics 'Olex2 (Dolomanov et al., 2009)'
_computing_publication_material 'Olex2 (Dolomanov et al., 2009)'
_computing_structure_refinement 'ShelXL (Sheldrick, 2015)'
_computing_structure_solution 'ShelXT (Sheldrick, 2015)'
_diffrn_ambient_temperature 130
_diffrn_measured_fraction_theta_full 1.000
_diffrn_measured_fraction_theta_max 0.990
_diffrn_measurement_device Area
_diffrn_measurement_device_type 'Bruker APEX-II CCD'
_diffrn_measurement_method '\f & \w scans'
_diffrn_radiation_monochromator graphite
_diffrn_radiation_probe x-ray
_diffrn_radiation_type CuK\a
_diffrn_radiation_wavelength 1.54178
_diffrn_reflns_av_R_equivalents 0.0426
_diffrn_reflns_av_unetI/netI 0.0195
_diffrn_reflns_Laue_measured_fraction_full 1.000
_diffrn_reflns_Laue_measured_fraction_max 0.990
_diffrn_reflns_limit_h_max 19
_diffrn_reflns_limit_h_min -19
_diffrn_reflns_limit_k_max 19
_diffrn_reflns_limit_k_min -18
_diffrn_reflns_limit_l_max 15
_diffrn_reflns_limit_l_min -24
_diffrn_reflns_number 37629
_diffrn_reflns_point_group_measured_fraction_full 0.999
_diffrn_reflns_point_group_measured_fraction_max 0.982
_diffrn_reflns_theta_full 67.679
_diffrn_reflns_theta_max 70.226
_diffrn_reflns_theta_min 3.465
_diffrn_standards_number 0
_exptl_absorpt_coefficient_mu 0.491
_exptl_absorpt_correction_T_max 0.7533
_exptl_absorpt_correction_T_min 0.6580
_exptl_absorpt_correction_type multi-scan
_exptl_absorpt_process_details
;
SADABS-2012/1 (Bruker,2012) was used for absorption correction.
wR2(int) was 0.0871 before and 0.0545 after correction.
The Ratio of minimum to maximum transmission is 0.8735.
The \l/2 correction factor is 0.0015.
;
_exptl_crystal_colour colourless
_exptl_crystal_colour_primary colourless
_exptl_crystal_density_diffrn 1.086
_exptl_crystal_description block
_exptl_crystal_F_000 1984
_exptl_crystal_recrystallization_method 'The material was recrystallised from penthane by slow evaporation'
_exptl_crystal_size_max 0.23
_exptl_crystal_size_mid 0.22
_exptl_crystal_size_min 0.18
_refine_diff_density_max 0.527
_refine_diff_density_min -0.350
_refine_diff_density_rms 0.038
_refine_ls_abs_structure_details
;
 Flack x determined using 2021 quotients [(I+)-(I-)]/[(I+)+(I-)]
 (Parsons, Flack and Wagner, Acta Cryst. B69 (2013) 249-259).
;
_refine_ls_abs_structure_Flack 0.10(5)
_refine_ls_extinction_method none
_refine_ls_goodness_of_fit_ref 1.064
_refine_ls_hydrogen_treatment mixed
_refine_ls_matrix_type full
_refine_ls_number_parameters 309
_refine_ls_number_reflns 5077
_refine_ls_number_restraints 10
_refine_ls_restrained_S_all 1.064
_refine_ls_R_factor_all 0.0553
_refine_ls_R_factor_gt 0.0538
_refine_ls_shift/su_max 0.000
_refine_ls_shift/su_mean 0.000
_refine_ls_structure_factor_coef Fsqd
_refine_ls_weighting_details 'w=1/[\s^2^(Fo^2^)+(0.0652P)^2^+2.6290P] where P=(Fo^2^+2Fc^2^)/3'
_refine_ls_weighting_scheme calc
_refine_ls_wR_factor_gt 0.1403
_refine_ls_wR_factor_ref 0.1419
_reflns_Friedel_coverage 0.722
_reflns_Friedel_fraction_full 0.999
_reflns_Friedel_fraction_max 0.972
_reflns_number_gt 4913
_reflns_number_total 5077
_reflns_threshold_expression 'I > 2\s(I)'
_cod_data_source_file ja0c01464_si_002.cif
_cod_data_source_block lds221_130k_0m
_cod_depositor_comments 'Adding full bibliography for 4134426--4134427.cif.'
_cod_original_cell_volume 5439.7(8)
_cod_database_code 4134427
_shelx_shelxl_version_number 2014/7
_shelx_space_group_comment
;
The symmetry employed for this shelxl refinement is uniquely defined
by the following loop, which should always be used as a source of
symmetry information in preference to the above space-group names.
They are only intended as comments.
;
_shelx_estimated_absorpt_t_max 0.917
_shelx_estimated_absorpt_t_min 0.895
_olex2_refinement_description
;
1. Fixed Uiso
 At 1.2 times of:
  All C(H) groups, All C(H,H) groups
 At 1.5 times of:
  All C(H,H,H) groups
2. Restrained distances
 O1-H1A = O1-H1B = O2-H2A = O2-H2B
 0.95 with sigma of 0.02
 O1-H1A \\sim O1-H1B \\sim O2-H2A \\sim O2-H2B
 with sigma of 0.02
3. Others
 Fixed Sof: H2A(0.5) H2B(0.5) H1B(0.5) H1A(0.5)
 Fixed Uiso: H2A(0.05) H2B(0.05) H1B(0.05) H1A(0.05)
4.a Ternary CH refined with riding coordinates:
 C17(H17), C18(H18), C2(H2), C3(H3), C14(H14), C29(H29)
4.b Secondary CH2 refined with riding coordinates:
 C8(H8A,H8B), C20(H20A,H20B), C23(H23A,H23B), C13(H13A,H13B), C27(H27A,H27B),
 C28(H28A,H28B), C12(H12A,H12B), C5(H5A,H5B), C7(H7A,H7B), C22(H22A,H22B)
4.c Idealised Me refined as rotating group:
 C26(H26A,H26B,H26C), C25(H25A,H25B,H25C), C15(H15A,H15B,H15C), C30(H30A,H30B,
 H30C), C9(H9A,H9B,H9C), C11(H11A,H11B,H11C), C24(H24A,H24B,H24C), C10(H10A,
 H10B,H10C)
;
_olex2_diffrn_ambient_temperature_device 'Oxford Cryosystems'
_olex2_exptl_crystal_mounting_method 'The crystal was mounted on a mylar loop in perfluoroether oil'
_olex2_submission_original_sample_id LDS221_130K
_olex2_submission_special_instructions 'No special instructions were received'

loop_
_space_group_symop_operation_xyz
'x, y, z'
'-x, -y, z+1/2'
'-y+1/2, x+1/2, z+3/4'
'y+1/2, -x+1/2, z+1/4'
'-x+1/2, y+1/2, -z+3/4'
'x+1/2, -y+1/2, -z+1/4'
'y, x, -z'
'-y, -x, -z+1/2'

loop_
_atom_site_label
_atom_site_type_symbol
_atom_site_fract_x
_atom_site_fract_y
_atom_site_fract_z
_atom_site_U_iso_or_equiv
_atom_site_adp_type
_atom_site_occupancy
_atom_site_site_symmetry_order
_atom_site_calc_flag
_atom_site_refinement_flags_posn
_atom_site_refinement_flags_adp
_atom_site_refinement_flags_occupancy
_atom_site_disorder_assembly
_atom_site_disorder_group
O1 O 0.44938(15) 0.53192(16) 0.31779(12) 0.0535(6) Uani 1 1 d D . . . .
O2 O 0.57928(14) 0.41591(18) 0.31891(13) 0.0610(7) Uani 1 1 d D . . . .
C17 C 0.72684(16) 0.41793(16) 0.33285(12) 0.0285(5) Uani 1 1 d . . . . .
H17 H 0.7244 0.4035 0.2855 0.034 Uiso 1 1 calc R . . . .
C18 C 0.79488(17) 0.37030(17) 0.36639(13) 0.0310(6) Uani 1 1 d . . . . .
H18 H 0.7860 0.3779 0.4143 0.037 Uiso 1 1 calc R . . . .
C16 C 0.64385(16) 0.40248(17) 0.36526(13) 0.0316(6) Uani 1 1 d . . . . .
C1 C 0.38847(17) 0.55148(17) 0.36596(12) 0.0317(6) Uani 1 1 d . . . . .
C2 C 0.30315(17) 0.54600(17) 0.33607(12) 0.0311(6) Uani 1 1 d . . . . .
H2 H 0.3051 0.5612 0.2888 0.037 Uiso 1 1 calc R . . . .
C8 C 0.3875(2) 0.4828(2) 0.41732(15) 0.0431(7) Uani 1 1 d . . . . .
H8A H 0.4435 0.4608 0.4240 0.052 Uiso 1 1 calc R . . . .
H8B H 0.3668 0.5040 0.4595 0.052 Uiso 1 1 calc R . . . .
C19 C 0.87348(17) 0.41804(18) 0.34975(14) 0.0353(6) Uani 1 1 d . . . . .
C4 C 0.1587(2) 0.5621(2) 0.35993(17) 0.0484(8) Uani 1 1 d . . . . .
C3 C 0.24319(18) 0.60105(17) 0.37226(14) 0.0357(6) Uani 1 1 d . . . . .
H3 H 0.2549 0.5931 0.4197 0.043 Uiso 1 1 calc R . . . .
C21 C 0.74998(18) 0.50919(17) 0.34167(14) 0.0340(6) Uani 1 1 d . . . . .
C26 C 0.90261(19) 0.4021(2) 0.27979(15) 0.0442(7) Uani 1 1 d . . . . .
H26A H 0.9184 0.3443 0.2752 0.066 Uiso 1 1 calc GR . . . .
H26B H 0.9500 0.4371 0.2702 0.066 Uiso 1 1 calc GR . . . .
H26C H 0.8581 0.4146 0.2492 0.066 Uiso 1 1 calc GR . . . .
C20 C 0.84269(19) 0.50762(18) 0.35760(15) 0.0393(7) Uani 1 1 d . . . . .
H20A H 0.8521 0.5268 0.4028 0.047 Uiso 1 1 calc R . . . .
H20B H 0.8729 0.5444 0.3275 0.047 Uiso 1 1 calc R . . . .
C14 C 0.40280(19) 0.63885(18) 0.39524(14) 0.0382(6) Uani 1 1 d . . . . .
H14 H 0.3792 0.6383 0.4403 0.046 Uiso 1 1 calc R . . . .
C29 C 0.63996(18) 0.31399(18) 0.39375(15) 0.0386(7) Uani 1 1 d . . . . .
H29 H 0.6648 0.3165 0.4383 0.046 Uiso 1 1 calc R . . . .
C6 C 0.27012(19) 0.45768(18) 0.34426(14) 0.0386(7) Uani 1 1 d . . . . .
C23 C 0.6399(2) 0.4695(2) 0.41774(16) 0.0491(8) Uani 1 1 d . . . . .
H23A H 0.5830 0.4901 0.4222 0.059 Uiso 1 1 calc R . . . .
H23B H 0.6577 0.4472 0.4604 0.059 Uiso 1 1 calc R . . . .
C13 C 0.3552(2) 0.70350(19) 0.35653(17) 0.0468(8) Uani 1 1 d . . . . .
H13A H 0.3742 0.7025 0.3107 0.056 Uiso 1 1 calc R . . . .
H13B H 0.3679 0.7584 0.3746 0.056 Uiso 1 1 calc R . . . .
C25 C 0.94357(19) 0.3980(2) 0.39621(17) 0.0453(7) Uani 1 1 d . . . . .
H25A H 0.9266 0.4099 0.4411 0.068 Uiso 1 1 calc GR . . . .
H25B H 0.9915 0.4316 0.3851 0.068 Uiso 1 1 calc GR . . . .
H25C H 0.9578 0.3398 0.3923 0.068 Uiso 1 1 calc GR . . . .
C27 C 0.78545(18) 0.27840(17) 0.35345(15) 0.0376(6) Uani 1 1 d . . . . .
H27A H 0.8145 0.2468 0.3876 0.045 Uiso 1 1 calc R . . . .
H27B H 0.8101 0.2644 0.3107 0.045 Uiso 1 1 calc R . . . .
C28 C 0.6932(2) 0.25549(18) 0.35351(16) 0.0426(7) Uani 1 1 d . . . . .
H28A H 0.6730 0.2552 0.3080 0.051 Uiso 1 1 calc R . . . .
H28B H 0.6870 0.1992 0.3710 0.051 Uiso 1 1 calc R . . . .
C15 C 0.4936(2) 0.6608(2) 0.40200(17) 0.0489(8) Uani 1 1 d . . . . .
H15A H 0.5217 0.6180 0.4271 0.073 Uiso 1 1 calc GR . . . .
H15B H 0.4989 0.7136 0.4246 0.073 Uiso 1 1 calc GR . . . .
H15C H 0.5185 0.6649 0.3586 0.073 Uiso 1 1 calc GR . . . .
C30 C 0.5526(2) 0.2826(2) 0.40224(16) 0.0457(7) Uani 1 1 d . . . . .
H30A H 0.5205 0.3227 0.4271 0.069 Uiso 1 1 calc GR . . . .
H30B H 0.5535 0.2302 0.4258 0.069 Uiso 1 1 calc GR . . . .
H30C H 0.5274 0.2746 0.3593 0.069 Uiso 1 1 calc GR . . . .
C12 C 0.2614(2) 0.69055(19) 0.35779(17) 0.0456(7) Uani 1 1 d . . . . .
H12A H 0.2365 0.7258 0.3918 0.055 Uiso 1 1 calc R . . . .
H12B H 0.2376 0.7059 0.3151 0.055 Uiso 1 1 calc R . . . .
C9 C 0.2717(2) 0.4078(2) 0.28167(19) 0.0560(9) Uani 1 1 d . . . . .
H9A H 0.2334 0.4318 0.2501 0.084 Uiso 1 1 calc GR . . . .
H9B H 0.2553 0.3511 0.2911 0.084 Uiso 1 1 calc GR . . . .
H9C H 0.3273 0.4082 0.2634 0.084 Uiso 1 1 calc GR . . . .
C11 C 0.1260(2) 0.5807(3) 0.29187(19) 0.0643(11) Uani 1 1 d . . . . .
H11A H 0.1121 0.6391 0.2888 0.096 Uiso 1 1 calc GR . . . .
H11B H 0.0768 0.5476 0.2837 0.096 Uiso 1 1 calc GR . . . .
H11C H 0.1681 0.5673 0.2594 0.096 Uiso 1 1 calc GR . . . .
C24 C 0.7326(3) 0.5604(2) 0.2813(2) 0.0732(13) Uani 1 1 d . . . . .
H24A H 0.7646 0.5391 0.2446 0.110 Uiso 1 1 calc GR . . . .
H24B H 0.7480 0.6176 0.2896 0.110 Uiso 1 1 calc GR . . . .
H24C H 0.6740 0.5575 0.2709 0.110 Uiso 1 1 calc GR . . . .
C5 C 0.1815(2) 0.4702(2) 0.3688(2) 0.0572(10) Uani 1 1 d . . . . .
H5A H 0.1775 0.4547 0.4153 0.069 Uiso 1 1 calc R . . . .
H5B H 0.1433 0.4353 0.3435 0.069 Uiso 1 1 calc R . . . .
C10 C 0.0956(2) 0.5911(3) 0.4102(2) 0.0670(11) Uani 1 1 d . . . . .
H10A H 0.1155 0.5785 0.4542 0.100 Uiso 1 1 calc GR . . . .
H10B H 0.0433 0.5630 0.4027 0.100 Uiso 1 1 calc GR . . . .
H10C H 0.0877 0.6505 0.4058 0.100 Uiso 1 1 calc GR . . . .
C7 C 0.3324(3) 0.4178(3) 0.3920(2) 0.0752(14) Uani 1 1 d . . . . .
H7A H 0.3028 0.3912 0.4285 0.090 Uiso 1 1 calc R . . . .
H7B H 0.3649 0.3753 0.3690 0.090 Uiso 1 1 calc R . . . .
C22 C 0.6946(3) 0.5363(3) 0.3975(3) 0.0821(16) Uani 1 1 d . . . . .
H22A H 0.7288 0.5535 0.4350 0.099 Uiso 1 1 calc R . . . .
H22B H 0.6615 0.5840 0.3835 0.099 Uiso 1 1 calc R . . . .
H2A H 0.5254(17) 0.431(5) 0.321(4) 0.050 Uiso 0.5 1 d D . P A 1
H2B H 0.600(4) 0.434(4) 0.2802(18) 0.050 Uiso 0.5 1 d D . P B 2
H1B H 0.5032(17) 0.519(4) 0.326(4) 0.050 Uiso 0.5 1 d D . P C 2
H1A H 0.441(4) 0.532(5) 0.2738(11) 0.050 Uiso 0.5 1 d D . P D 1

loop_
_atom_site_aniso_label
_atom_site_aniso_U_11
_atom_site_aniso_U_22
_atom_site_aniso_U_33
_atom_site_aniso_U_23
_atom_site_aniso_U_13
_atom_site_aniso_U_12
O1 0.0427(13) 0.0608(15) 0.0570(13) -0.0213(12) 0.0217(12) -0.0088(11)
O2 0.0345(12) 0.0783(18) 0.0700(16) 0.0375(14) -0.0173(12) -0.0105(12)
C17 0.0315(13) 0.0297(13) 0.0244(11) 0.0005(10) -0.0019(10) 0.0012(11)
C18 0.0332(14) 0.0315(13) 0.0283(12) 0.0001(11) -0.0044(11) 0.0003(11)
C16 0.0308(13) 0.0327(14) 0.0313(12) 0.0022(11) -0.0014(11) 0.0009(11)
C1 0.0317(14) 0.0360(14) 0.0275(12) -0.0008(11) 0.0051(11) 0.0020(11)
C2 0.0347(14) 0.0325(13) 0.0261(12) -0.0007(10) 0.0022(10) 0.0030(11)
C8 0.0415(17) 0.0464(17) 0.0415(15) 0.0123(13) -0.0048(13) -0.0004(13)
C19 0.0319(14) 0.0348(14) 0.0392(14) 0.0024(12) -0.0054(12) -0.0002(12)
C4 0.0361(16) 0.0522(19) 0.0569(19) -0.0191(16) 0.0062(15) -0.0005(14)
C3 0.0370(15) 0.0339(15) 0.0362(14) -0.0086(12) 0.0010(11) 0.0025(12)
C21 0.0352(15) 0.0291(13) 0.0378(14) 0.0019(11) 0.0026(12) 0.0001(11)
C26 0.0371(15) 0.0492(18) 0.0462(16) 0.0010(14) 0.0050(13) 0.0014(14)
C20 0.0388(16) 0.0339(15) 0.0452(16) 0.0005(13) -0.0058(13) -0.0026(12)
C14 0.0403(15) 0.0402(15) 0.0340(13) -0.0040(12) 0.0034(12) -0.0043(12)
C29 0.0387(15) 0.0361(15) 0.0412(15) 0.0055(12) -0.0016(13) -0.0052(12)
C6 0.0413(16) 0.0333(14) 0.0412(15) -0.0004(12) -0.0031(13) -0.0013(12)
C23 0.059(2) 0.0415(17) 0.0464(17) -0.0073(14) 0.0223(16) -0.0046(15)
C13 0.057(2) 0.0307(15) 0.0529(18) -0.0010(14) 0.0048(16) -0.0040(14)
C25 0.0374(16) 0.0429(17) 0.0555(18) 0.0037(15) -0.0118(14) -0.0010(13)
C27 0.0372(15) 0.0301(14) 0.0455(15) 0.0012(12) -0.0045(12) 0.0020(11)
C28 0.0458(17) 0.0320(14) 0.0500(17) -0.0007(13) -0.0056(14) -0.0012(13)
C15 0.0439(17) 0.0516(19) 0.0511(18) -0.0091(16) 0.0038(15) -0.0097(14)
C30 0.0485(18) 0.0401(16) 0.0486(17) 0.0066(14) 0.0000(14) -0.0094(14)
C12 0.0492(18) 0.0335(15) 0.0540(18) -0.0063(14) 0.0000(15) 0.0065(13)
C9 0.0482(19) 0.0414(18) 0.078(2) -0.0243(17) 0.0076(17) 0.0003(15)
C11 0.0439(19) 0.078(3) 0.071(2) -0.029(2) -0.0167(18) 0.0117(19)
C24 0.075(3) 0.045(2) 0.099(3) 0.033(2) -0.044(2) -0.0178(18)
C5 0.056(2) 0.0432(18) 0.073(2) -0.0161(17) 0.0226(19) -0.0127(16)
C10 0.0421(19) 0.070(2) 0.089(3) -0.032(2) 0.0200(19) -0.0048(18)
C7 0.086(3) 0.059(2) 0.081(3) 0.034(2) -0.036(2) -0.028(2)
C22 0.071(3) 0.068(3) 0.108(3) -0.054(3) 0.052(3) -0.035(2)

loop_
_atom_type_symbol
_atom_type_description
_atom_type_scat_dispersion_real
_atom_type_scat_dispersion_imag
_atom_type_scat_source
C C 0.0181 0.0091 'International Tables Vol C Tables 4.2.6.8 and 6.1.1.4'
H H 0.0000 0.0000 'International Tables Vol C Tables 4.2.6.8 and 6.1.1.4'
O O 0.0492 0.0322 'International Tables Vol C Tables 4.2.6.8 and 6.1.1.4'

loop_
_geom_angle_atom_site_label_1
_geom_angle_atom_site_label_2
_geom_angle_atom_site_label_3
_geom_angle
_geom_angle_site_symmetry_1
_geom_angle_site_symmetry_3
_geom_angle_publ_flag
C1 O1 H1B 126(5) . . ?
C1 O1 H1A 125(5) . . ?
C16 O2 H2A 136(5) . . ?
C16 O2 H2B 110(5) . . ?
C18 C17 H17 110.4 . . ?
C18 C17 C16 111.4(2) . . ?
C18 C17 C21 105.1(2) . . ?
C16 C17 H17 110.4 . . ?
C16 C17 C21 108.9(2) . . ?
C21 C17 H17 110.4 . . ?
C17 C18 H18 106.0 . . ?
C17 C18 C19 104.4(2) . . ?
C17 C18 C27 110.4(2) . . ?
C19 C18 H18 106.0 . . ?
C27 C18 H18 106.0 . . ?
C27 C18 C19 122.8(2) . . ?
O2 C16 C17 109.6(2) . . ?
O2 C16 C29 111.1(2) . . ?
O2 C16 C23 109.0(3) . . ?
C17 C16 C29 110.6(2) . . ?
C17 C16 C23 103.0(2) . . ?
C23 C16 C29 113.2(2) . . ?
O1 C1 C2 110.0(2) . . ?
O1 C1 C8 108.5(3) . . ?
O1 C1 C14 111.3(2) . . ?
C2 C1 C8 102.9(2) . . ?
C2 C1 C14 110.2(2) . . ?
C8 C1 C14 113.7(2) . . ?
C1 C2 H2 110.3 . . ?
C1 C2 C6 109.2(2) . . ?
C3 C2 C1 110.8(2) . . ?
C3 C2 H2 110.3 . . ?
C3 C2 C6 105.8(2) . . ?
C6 C2 H2 110.3 . . ?
C1 C8 H8A 110.4 . . ?
C1 C8 H8B 110.4 . . ?
H8A C8 H8B 108.6 . . ?
C7 C8 C1 106.6(3) . . ?
C7 C8 H8A 110.4 . . ?
C7 C8 H8B 110.4 . . ?
C18 C19 C20 100.6(2) . . ?
C26 C19 C18 112.3(2) . . ?
C26 C19 C20 110.9(2) . . ?
C25 C19 C18 112.2(2) . . ?
C25 C19 C26 108.5(3) . . ?
C25 C19 C20 112.3(2) . . ?
C3 C4 C5 99.4(3) . . ?
C11 C4 C3 112.4(3) . . ?
C11 C4 C5 112.5(3) . . ?
C11 C4 C10 108.7(3) . . ?
C10 C4 C3 111.3(3) . . ?
C10 C4 C5 112.4(3) . . ?
C2 C3 C4 104.6(2) . . ?
C2 C3 H3 106.1 . . ?
C4 C3 H3 106.1 . . ?
C12 C3 C2 110.2(2) . . ?
C12 C3 C4 122.7(3) . . ?
C12 C3 H3 106.1 . . ?
C17 C21 C20 104.3(2) . . ?
C24 C21 C17 112.8(3) . . ?
C24 C21 C20 111.3(3) . . ?
C24 C21 C22 110.1(4) . . ?
C22 C21 C17 102.9(2) . . ?
C22 C21 C20 115.1(3) . . ?
C19 C26 H26A 109.5 . . ?
C19 C26 H26B 109.5 . . ?
C19 C26 H26C 109.5 . . ?
H26A C26 H26B 109.5 . . ?
H26A C26 H26C 109.5 . . ?
H26B C26 H26C 109.5 . . ?
C19 C20 H20A 110.1 . . ?
C19 C20 H20B 110.1 . . ?
C21 C20 C19 108.0(2) . . ?
C21 C20 H20A 110.1 . . ?
C21 C20 H20B 110.1 . . ?
H20A C20 H20B 108.4 . . ?
C1 C14 H14 106.9 . . ?
C13 C14 C1 110.6(2) . . ?
C13 C14 H14 106.9 . . ?
C15 C14 C1 113.1(3) . . ?
C15 C14 H14 106.9 . . ?
C15 C14 C13 112.1(3) . . ?
C16 C29 H29 106.8 . . ?
C28 C29 C16 110.6(2) . . ?
C28 C29 H29 106.8 . . ?
C30 C29 C16 113.1(2) . . ?
C30 C29 H29 106.8 . . ?
C30 C29 C28 112.5(3) . . ?
C2 C6 C7 103.3(2) . . ?
C9 C6 C2 113.6(3) . . ?
C9 C6 C5 111.2(3) . . ?
C9 C6 C7 107.3(3) . . ?
C5 C6 C2 103.8(2) . . ?
C5 C6 C7 117.5(3) . . ?
C16 C23 H23A 110.2 . . ?
C16 C23 H23B 110.2 . . ?
H23A C23 H23B 108.5 . . ?
C22 C23 C16 107.7(3) . . ?
C22 C23 H23A 110.2 . . ?
C22 C23 H23B 110.2 . . ?
C14 C13 H13A 108.9 . . ?
C14 C13 H13B 108.9 . . ?
C14 C13 C12 113.5(3) . . ?
H13A C13 H13B 107.7 . . ?
C12 C13 H13A 108.9 . . ?
C12 C13 H13B 108.9 . . ?
C19 C25 H25A 109.5 . . ?
C19 C25 H25B 109.5 . . ?
C19 C25 H25C 109.5 . . ?
H25A C25 H25B 109.5 . . ?
H25A C25 H25C 109.5 . . ?
H25B C25 H25C 109.5 . . ?
C18 C27 H27A 109.8 . . ?
C18 C27 H27B 109.8 . . ?
C18 C27 C28 109.5(2) . . ?
H27A C27 H27B 108.2 . . ?
C28 C27 H27A 109.8 . . ?
C28 C27 H27B 109.8 . . ?
C29 C28 C27 113.6(2) . . ?
C29 C28 H28A 108.8 . . ?
C29 C28 H28B 108.8 . . ?
C27 C28 H28A 108.8 . . ?
C27 C28 H28B 108.8 . . ?
H28A C28 H28B 107.7 . . ?
C14 C15 H15A 109.5 . . ?
C14 C15 H15B 109.5 . . ?
C14 C15 H15C 109.5 . . ?
H15A C15 H15B 109.5 . . ?
H15A C15 H15C 109.5 . . ?
H15B C15 H15C 109.5 . . ?
C29 C30 H30A 109.5 . . ?
C29 C30 H30B 109.5 . . ?
C29 C30 H30C 109.5 . . ?
H30A C30 H30B 109.5 . . ?
H30A C30 H30C 109.5 . . ?
H30B C30 H30C 109.5 . . ?
C3 C12 C13 109.2(3) . . ?
C3 C12 H12A 109.8 . . ?
C3 C12 H12B 109.8 . . ?
C13 C12 H12A 109.8 . . ?
C13 C12 H12B 109.8 . . ?
H12A C12 H12B 108.3 . . ?
C6 C9 H9A 109.5 . . ?
C6 C9 H9B 109.5 . . ?
C6 C9 H9C 109.5 . . ?
H9A C9 H9B 109.5 . . ?
H9A C9 H9C 109.5 . . ?
H9B C9 H9C 109.5 . . ?
C4 C11 H11A 109.5 . . ?
C4 C11 H11B 109.5 . . ?
C4 C11 H11C 109.5 . . ?
H11A C11 H11B 109.5 . . ?
H11A C11 H11C 109.5 . . ?
H11B C11 H11C 109.5 . . ?
C21 C24 H24A 109.5 . . ?
C21 C24 H24B 109.5 . . ?
C21 C24 H24C 109.5 . . ?
H24A C24 H24B 109.5 . . ?
H24A C24 H24C 109.5 . . ?
H24B C24 H24C 109.5 . . ?
C4 C5 H5A 110.0 . . ?
C4 C5 H5B 110.0 . . ?
C6 C5 C4 108.3(3) . . ?
C6 C5 H5A 110.0 . . ?
C6 C5 H5B 110.0 . . ?
H5A C5 H5B 108.4 . . ?
C4 C10 H10A 109.5 . . ?
C4 C10 H10B 109.5 . . ?
C4 C10 H10C 109.5 . . ?
H10A C10 H10B 109.5 . . ?
H10A C10 H10C 109.5 . . ?
H10B C10 H10C 109.5 . . ?
C8 C7 C6 108.5(3) . . ?
C8 C7 H7A 110.0 . . ?
C8 C7 H7B 110.0 . . ?
C6 C7 H7A 110.0 . . ?
C6 C7 H7B 110.0 . . ?
H7A C7 H7B 108.4 . . ?
C21 C22 H22A 109.4 . . ?
C21 C22 H22B 109.4 . . ?
C23 C22 C21 111.0(3) . . ?
C23 C22 H22A 109.4 . . ?
C23 C22 H22B 109.4 . . ?
H22A C22 H22B 108.0 . . ?

loop_
_geom_bond_atom_site_label_1
_geom_bond_atom_site_label_2
_geom_bond_distance
_geom_bond_site_symmetry_2
_geom_bond_publ_flag
O1 C1 1.436(3) . ?
O1 H1B 0.914(19) . ?
O1 H1A 0.912(19) . ?
O2 C16 1.434(3) . ?
O2 H2A 0.914(19) . ?
O2 H2B 0.911(19) . ?
C17 H17 1.0000 . ?
C17 C18 1.518(4) . ?
C17 C16 1.527(4) . ?
C17 C21 1.544(4) . ?
C18 H18 1.0000 . ?
C18 C19 1.536(4) . ?
C18 C27 1.528(4) . ?
C16 C29 1.557(4) . ?
C16 C23 1.534(4) . ?
C1 C2 1.521(4) . ?
C1 C8 1.537(4) . ?
C1 C14 1.562(4) . ?
C2 H2 1.0000 . ?
C2 C3 1.519(4) . ?
C2 C6 1.545(4) . ?
C8 H8A 0.9900 . ?
C8 H8B 0.9900 . ?
C8 C7 1.482(5) . ?
C19 C26 1.533(4) . ?
C19 C20 1.551(4) . ?
C19 C25 1.522(4) . ?
C4 C3 1.537(4) . ?
C4 C11 1.524(5) . ?
C4 C5 1.552(5) . ?
C4 C10 1.529(5) . ?
C3 H3 1.0000 . ?
C3 C12 1.517(4) . ?
C21 C20 1.545(4) . ?
C21 C24 1.519(4) . ?
C21 C22 1.522(4) . ?
C26 H26A 0.9800 . ?
C26 H26B 0.9800 . ?
C26 H26C 0.9800 . ?
C20 H20A 0.9900 . ?
C20 H20B 0.9900 . ?
C14 H14 1.0000 . ?
C14 C13 1.529(4) . ?
C14 C15 1.528(4) . ?
C29 H29 1.0000 . ?
C29 C28 1.530(4) . ?
C29 C30 1.523(4) . ?
C6 C9 1.519(4) . ?
C6 C5 1.541(5) . ?
C6 C7 1.552(5) . ?
C23 H23A 0.9900 . ?
C23 H23B 0.9900 . ?
C23 C22 1.466(5) . ?
C13 H13A 0.9900 . ?
C13 H13B 0.9900 . ?
C13 C12 1.543(5) . ?
C25 H25A 0.9800 . ?
C25 H25B 0.9800 . ?
C25 H25C 0.9800 . ?
C27 H27A 0.9900 . ?
C27 H27B 0.9900 . ?
C27 C28 1.548(4) . ?
C28 H28A 0.9900 . ?
C28 H28B 0.9900 . ?
C15 H15A 0.9800 . ?
C15 H15B 0.9800 . ?
C15 H15C 0.9800 . ?
C30 H30A 0.9800 . ?
C30 H30B 0.9800 . ?
C30 H30C 0.9800 . ?
C12 H12A 0.9900 . ?
C12 H12B 0.9900 . ?
C9 H9A 0.9800 . ?
C9 H9B 0.9800 . ?
C9 H9C 0.9800 . ?
C11 H11A 0.9800 . ?
C11 H11B 0.9800 . ?
C11 H11C 0.9800 . ?
C24 H24A 0.9800 . ?
C24 H24B 0.9800 . ?
C24 H24C 0.9800 . ?
C5 H5A 0.9900 . ?
C5 H5B 0.9900 . ?
C10 H10A 0.9800 . ?
C10 H10B 0.9800 . ?
C10 H10C 0.9800 . ?
C7 H7A 0.9900 . ?
C7 H7B 0.9900 . ?
C22 H22A 0.9900 . ?
C22 H22B 0.9900 . ?

loop_
_geom_hbond_atom_site_label_D
_geom_hbond_atom_site_label_H
_geom_hbond_atom_site_label_A
_geom_hbond_distance_DH
_geom_hbond_distance_HA
_geom_hbond_distance_DA
_geom_hbond_angle_DHA
_geom_hbond_site_symmetry_A
O2 H2A O1 0.914(19) 2.06(5) 2.837(4) 143(7) .
O2 H2B O2 0.911(19) 2.06(5) 2.828(5) 141(6) 8_665
O1 H1B O2 0.914(19) 2.09(5) 2.837(4) 138(6) .
O1 H1A O1 0.912(19) 1.95(3) 2.813(5) 156(7) 8_665
